data_2229939
loop_
_publ_author_name
'Sung, Hui-Ling'
'Her, Tze-Min'
'Su, Wen-Hsien'
'Cheng, Chin-Pao'

_publ_section_title
;
 [1,4-Bis(diphenylphosphanyl)butane-\k^2^<i>P</i>,<i>P</i>']chlorido(\h^5^-indenyl)ruthenium(II)
;
_journal_coeditor_code BV2178
_journal_issue 5
_journal_name_full 'Acta Crystallographica Section E'
_journal_page_first m641
_journal_paper_doi 10.1107/S1600536811015121
_journal_volume 67
_journal_year 2011
_chemical_formula_iupac '[Ru (C9 H7) Cl (C28 H28 P2)]'
_chemical_formula_moiety 'C37 H35 Cl P2 Ru'
_chemical_formula_sum 'C37 H35 Cl P2 Ru'
_chemical_formula_weight 678.11
_chemical_name_systematic
;
[1,4-Bis(diphenylphosphanyl)butane-\k^2^<i>P</i>,<i>P</i>']chlorido(\h^5^-
indenyl)ruthenium(II)
;
_space_group_IT_number 14
_symmetry_cell_setting monoclinic
_symmetry_space_group_name_Hall '-P 2yn'
_symmetry_space_group_name_H-M 'P 1 21/n 1'
_atom_sites_solution_hydrogens geom
_atom_sites_solution_primary direct
_atom_sites_solution_secondary difmap
_cell_angle_alpha 90.00
_cell_angle_beta 103.1650(10)
_cell_angle_gamma 90.00
_cell_formula_units_Z 4
_cell_length_a 12.6567(2)
_cell_length_b 15.7502(3)
_cell_length_c 15.9419(3)
_cell_measurement_reflns_used 13485
_cell_measurement_temperature 200(2)
_cell_measurement_theta_max 25.028
_cell_measurement_theta_min 2.037
_cell_volume 3094.42(10)
_computing_cell_refinement 'DENZO/SCALEPACK (Otwinowski & Minor, 1997)'
_computing_data_collection 'COLLECT (Nonius, 1998)'
_computing_data_reduction 'DENZO/SCALEPACK (Otwinowski & Minor, 1997)'
_computing_molecular_graphics 'ORTEP-3 for Windows (Farrugia, 1997)'
_computing_publication_material 'WinGX (Farrugia, 1999)'
_computing_structure_refinement 'SHELXL97 (Sheldrick, 2008)'
_computing_structure_solution 'SHELXS97 (Sheldrick, 2008)'
_diffrn_ambient_temperature 200(2)
_diffrn_detector_area_resol_mean 9
_diffrn_measured_fraction_theta_full 0.997
_diffrn_measured_fraction_theta_max 0.997
_diffrn_measurement_device_type 'Nonius KappaCCD'
_diffrn_measurement_method 'CCD rotation images, thick slices'
_diffrn_radiation_monochromator graphite
_diffrn_radiation_source 'fine-focus sealed tube'
_diffrn_radiation_type MoK\a
_diffrn_radiation_wavelength 0.71073
_diffrn_reflns_av_R_equivalents 0.0603
_diffrn_reflns_av_sigmaI/netI 0.0506
_diffrn_reflns_limit_h_max 15
_diffrn_reflns_limit_h_min -14
_diffrn_reflns_limit_k_max 18
_diffrn_reflns_limit_k_min -18
_diffrn_reflns_limit_l_max 18
_diffrn_reflns_limit_l_min -18
_diffrn_reflns_number 18461
_diffrn_reflns_theta_full 25.02
_diffrn_reflns_theta_max 25.02
_diffrn_reflns_theta_min 2.93
_exptl_absorpt_coefficient_mu 0.722
_exptl_absorpt_correction_T_max 0.821
_exptl_absorpt_correction_T_min 0.7043
_exptl_absorpt_correction_type multi-scan
_exptl_absorpt_process_details '(SADABS; Bruker, 2005)'
_exptl_crystal_colour red--brown
_exptl_crystal_density_diffrn 1.456
_exptl_crystal_density_method 'not measured'
_exptl_crystal_description prism
_exptl_crystal_F_000 1392
_exptl_crystal_size_max 0.55
_exptl_crystal_size_mid 0.48
_exptl_crystal_size_min 0.38
_refine_diff_density_max 0.363
_refine_diff_density_min -0.707
_refine_ls_extinction_method none
_refine_ls_goodness_of_fit_ref 0.911
_refine_ls_hydrogen_treatment constr
_refine_ls_matrix_type full
_refine_ls_number_parameters 370
_refine_ls_number_reflns 5443
_refine_ls_number_restraints 0
_refine_ls_restrained_S_all 0.911
_refine_ls_R_factor_all 0.0502
_refine_ls_R_factor_gt 0.0351
_refine_ls_shift/su_max 0.000
_refine_ls_shift/su_mean 0.000
_refine_ls_structure_factor_coef Fsqd
_refine_ls_weighting_details 'calc w=1/[\s^2^(Fo^2^)+(0.0707P)^2^+0.5716P] where P=(Fo^2^+2Fc^2^)/3'
_refine_ls_weighting_scheme calc
_refine_ls_wR_factor_gt 0.0931
_refine_ls_wR_factor_ref 0.1024
_reflns_number_gt 4355
_reflns_number_total 5443
_reflns_threshold_expression I>2\s(I)
_cod_data_source_file bv2178.cif
_cod_data_source_block I
_cod_original_sg_symbol_H-M 'P 21/n'
_cod_database_code 2229939
_cod_database_fobs_code 2229939

loop_
_symmetry_equiv_pos_as_xyz
'x, y, z'
'-x+1/2, y+1/2, -z+1/2'
'-x, -y, -z'
'x-1/2, -y-1/2, z-1/2'

loop_
_atom_site_type_symbol
_atom_site_label
_atom_site_fract_x
_atom_site_fract_y
_atom_site_fract_z
_atom_site_U_iso_or_equiv
_atom_site_adp_type
_atom_site_calc_flag
_atom_site_refinement_flags
_atom_site_occupancy
_atom_site_symmetry_multiplicity
_atom_site_disorder_assembly
_atom_site_disorder_group
C C1 0.9824(3) 0.0561(2) 0.6534(2) 0.0310(7) Uani d . 1 1 . .
C C2 1.0539(3) 0.0051(2) 0.7111(2) 0.0416(9) Uani d . 1 1 . .
H H2 1.0262 -0.0376 0.7423 0.050 Uiso calc R 1 1 . .
C C3 1.1652(3) 0.0158(3) 0.7235(2) 0.0492(10) Uani d . 1 1 . .
H H3 1.2134 -0.0188 0.7638 0.059 Uiso calc R 1 1 . .
C C4 1.2059(3) 0.0773(3) 0.6769(3) 0.0485(10) Uani d . 1 1 . .
H H4 1.2821 0.0844 0.6849 0.058 Uiso calc R 1 1 . .
C C5 1.1364(3) 0.1276(2) 0.6196(3) 0.0457(9) Uani d . 1 1 . .
H H5 1.1644 0.1698 0.5881 0.055 Uiso calc R 1 1 . .
C C6 1.0246(3) 0.1170(2) 0.6073(2) 0.0375(8) Uani d . 1 1 . .
H H6 0.9768 0.1518 0.5669 0.045 Uiso calc R 1 1 . .
C C7 0.7758(2) 0.1115(2) 0.5546(2) 0.0308(7) Uani d . 1 1 . .
C C8 0.7854(3) 0.0919(2) 0.4711(2) 0.0367(8) Uani d . 1 1 . .
H H8 0.8231 0.0420 0.4612 0.044 Uiso calc R 1 1 . .
C C9 0.7405(3) 0.1445(2) 0.4029(2) 0.0415(9) Uani d . 1 1 . .
H H9 0.7477 0.1309 0.3464 0.050 Uiso calc R 1 1 . .
C C10 0.6851(3) 0.2169(2) 0.4166(3) 0.0478(9) Uani d . 1 1 . .
H H10 0.6539 0.2529 0.3696 0.057 Uiso calc R 1 1 . .
C C11 0.6753(3) 0.2367(2) 0.4985(2) 0.0470(9) Uani d . 1 1 . .
H H11 0.6376 0.2866 0.5081 0.056 Uiso calc R 1 1 . .
C C12 0.7198(3) 0.1845(2) 0.5667(2) 0.0392(8) Uani d . 1 1 . .
H H12 0.7120 0.1987 0.6229 0.047 Uiso calc R 1 1 . .
C C13 0.8163(3) -0.06514(19) 0.6006(2) 0.0344(8) Uani d . 1 1 . .
H H13A 0.8628 -0.0708 0.5587 0.041 Uiso calc R 1 1 . .
H H13B 0.8445 -0.1055 0.6481 0.041 Uiso calc R 1 1 . .
C C14 0.7023(3) -0.0944(2) 0.5559(2) 0.0373(8) Uani d . 1 1 . .
H H14A 0.6736 -0.0546 0.5080 0.045 Uiso calc R 1 1 . .
H H14B 0.7084 -0.1508 0.5300 0.045 Uiso calc R 1 1 . .
C C15 0.6194(3) -0.1009(2) 0.6115(2) 0.0387(8) Uani d . 1 1 . .
H H15A 0.6553 -0.1269 0.6673 0.046 Uiso calc R 1 1 . .
H H15B 0.5608 -0.1398 0.5829 0.046 Uiso calc R 1 1 . .
C C16 0.5680(3) -0.0169(2) 0.6296(2) 0.0333(8) Uani d . 1 1 . .
H H16A 0.4890 -0.0258 0.6224 0.040 Uiso calc R 1 1 . .
H H16B 0.5781 0.0252 0.5859 0.040 Uiso calc R 1 1 . .
C C17 0.5251(2) 0.1131(2) 0.7400(2) 0.0325(8) Uani d . 1 1 . .
C C18 0.4995(3) 0.1697(2) 0.6714(3) 0.0486(10) Uani d . 1 1 . .
H H18 0.5268 0.1602 0.6214 0.058 Uiso calc R 1 1 . .
C C19 0.4349(3) 0.2393(3) 0.6752(3) 0.0653(13) Uani d . 1 1 . .
H H19 0.4189 0.2778 0.6282 0.078 Uiso calc R 1 1 . .
C C20 0.3931(3) 0.2536(3) 0.7471(3) 0.0618(12) Uani d . 1 1 . .
H H20 0.3500 0.3024 0.7499 0.074 Uiso calc R 1 1 . .
C C21 0.4144(3) 0.1970(3) 0.8142(3) 0.0505(10) Uani d . 1 1 . .
H H21 0.3844 0.2057 0.8631 0.061 Uiso calc R 1 1 . .
C C22 0.4798(3) 0.1269(2) 0.8105(2) 0.0378(8) Uani d . 1 1 . .
H H22 0.4939 0.0877 0.8569 0.045 Uiso calc R 1 1 . .
C C23 0.5811(3) -0.05033(19) 0.8083(2) 0.0288(7) Uani d . 1 1 . .
C C24 0.4915(3) -0.1027(2) 0.7832(2) 0.0385(8) Uani d . 1 1 . .
H H24 0.4519 -0.1021 0.7250 0.046 Uiso calc R 1 1 . .
C C25 0.4590(3) -0.1557(2) 0.8414(3) 0.0495(10) Uani d . 1 1 . .
H H25 0.3979 -0.1917 0.8230 0.059 Uiso calc R 1 1 . .
C C26 0.5150(3) -0.1566(2) 0.9261(2) 0.0479(10) Uani d . 1 1 . .
H H26 0.4920 -0.1928 0.9662 0.058 Uiso calc R 1 1 . .
C C27 0.6037(3) -0.1055(2) 0.9528(3) 0.0474(9) Uani d . 1 1 . .
H H27 0.6418 -0.1058 1.0115 0.057 Uiso calc R 1 1 . .
C C28 0.6382(3) -0.0532(2) 0.8944(2) 0.0372(8) Uani d . 1 1 . .
H H28 0.7011 -0.0191 0.9130 0.045 Uiso calc R 1 1 . .
C C29 0.7860(3) 0.1711(2) 0.8823(2) 0.0338(8) Uani d . 1 1 . .
C C30 0.7742(3) 0.2060(2) 0.7974(2) 0.0371(8) Uani d . 1 1 . .
H H30 0.7118 0.2411 0.7658 0.045 Uiso calc R 1 1 . .
C C31 0.8750(3) 0.1951(2) 0.7732(3) 0.0432(9) Uani d . 1 1 . .
H H31 0.8948 0.2215 0.7218 0.052 Uiso calc R 1 1 . .
C C32 0.9457(3) 0.1465(2) 0.8371(2) 0.0440(9) Uani d . 1 1 . .
H H32 1.0228 0.1317 0.8380 0.053 Uiso calc R 1 1 . .
C C33 0.8911(3) 0.1335(2) 0.9061(2) 0.0368(8) Uani d . 1 1 . .
C C34 0.9246(3) 0.0927(2) 0.9869(3) 0.0490(10) Uani d . 1 1 . .
H H34 0.9951 0.0686 1.0038 0.059 Uiso calc R 1 1 . .
C C35 0.8541(4) 0.0886(3) 1.0400(3) 0.0541(11) Uani d . 1 1 . .
H H35 0.8751 0.0594 1.0934 0.065 Uiso calc R 1 1 . .
C C36 0.7508(3) 0.1267(3) 1.0172(2) 0.0551(11) Uani d . 1 1 . .
H H36 0.7038 0.1234 1.0558 0.066 Uiso calc R 1 1 . .
C C37 0.7170(3) 0.1684(2) 0.9408(2) 0.0412(9) Uani d . 1 1 . .
H H37 0.6480 0.1953 0.9271 0.049 Uiso calc R 1 1 . .
Ru Ru1 0.800240(19) 0.071649(15) 0.775247(16) 0.02673(11) Uani d . 1 1 . .
P P1 0.83580(7) 0.04314(5) 0.64612(5) 0.0283(2) Uani d . 1 1 . .
P P2 0.62274(6) 0.02764(5) 0.73711(5) 0.0266(2) Uani d . 1 1 . .
Cl Cl1 0.85934(7) -0.07244(5) 0.82062(5) 0.0343(2) Uani d . 1 1 . .

loop_
_atom_site_aniso_label
_atom_site_aniso_U_11
_atom_site_aniso_U_22
_atom_site_aniso_U_33
_atom_site_aniso_U_12
_atom_site_aniso_U_13
_atom_site_aniso_U_23
C1 0.0251(17) 0.0342(18) 0.0342(18) 0.0036(14) 0.0077(14) -0.0051(15)
C2 0.0318(19) 0.052(2) 0.042(2) 0.0030(17) 0.0106(16) 0.0007(18)
C3 0.035(2) 0.066(3) 0.045(2) 0.014(2) 0.0067(17) -0.005(2)
C4 0.0260(19) 0.061(3) 0.061(3) -0.0005(18) 0.0146(18) -0.021(2)
C5 0.038(2) 0.043(2) 0.060(2) -0.0085(18) 0.0201(19) -0.0107(19)
C6 0.0314(19) 0.0367(19) 0.047(2) -0.0018(15) 0.0137(16) -0.0041(17)
C7 0.0242(17) 0.0314(18) 0.0376(18) -0.0022(14) 0.0087(14) 0.0053(15)
C8 0.038(2) 0.0350(19) 0.037(2) -0.0002(15) 0.0075(16) 0.0020(16)
C9 0.038(2) 0.048(2) 0.038(2) -0.0024(17) 0.0059(16) 0.0065(17)
C10 0.042(2) 0.049(2) 0.050(2) 0.0052(19) 0.0044(18) 0.0139(19)
C11 0.041(2) 0.045(2) 0.058(2) 0.0146(17) 0.0168(18) 0.0140(19)
C12 0.0338(19) 0.040(2) 0.046(2) 0.0034(16) 0.0132(16) 0.0079(17)
C13 0.039(2) 0.0301(18) 0.0333(19) 0.0057(15) 0.0070(15) -0.0001(15)
C14 0.049(2) 0.0268(17) 0.0370(19) -0.0065(16) 0.0119(17) -0.0082(15)
C15 0.048(2) 0.0295(17) 0.0388(19) -0.0092(16) 0.0103(17) -0.0013(16)
C16 0.0325(18) 0.0366(19) 0.0288(17) -0.0044(15) 0.0024(14) 0.0011(15)
C17 0.0227(17) 0.0271(17) 0.046(2) -0.0022(14) 0.0042(15) -0.0005(16)
C18 0.038(2) 0.042(2) 0.070(3) 0.0121(17) 0.0211(19) 0.020(2)
C19 0.060(3) 0.045(2) 0.099(4) 0.019(2) 0.036(3) 0.031(2)
C20 0.044(2) 0.041(2) 0.100(4) 0.0171(19) 0.017(2) 0.002(2)
C21 0.041(2) 0.051(2) 0.059(3) 0.0117(19) 0.0079(19) -0.011(2)
C22 0.0329(19) 0.041(2) 0.0368(19) 0.0056(16) 0.0019(15) -0.0053(16)
C23 0.0267(17) 0.0256(16) 0.0351(18) 0.0004(13) 0.0089(14) 0.0027(14)
C24 0.0356(19) 0.0381(19) 0.042(2) -0.0059(16) 0.0096(16) 0.0016(17)
C25 0.052(2) 0.046(2) 0.057(3) -0.0180(19) 0.026(2) -0.0033(19)
C26 0.060(3) 0.042(2) 0.049(2) -0.0032(19) 0.028(2) 0.0087(18)
C27 0.054(2) 0.049(2) 0.042(2) 0.004(2) 0.0167(19) 0.0056(18)
C28 0.039(2) 0.0377(19) 0.0352(19) -0.0007(16) 0.0086(16) 0.0039(15)
C29 0.0290(18) 0.0273(17) 0.043(2) -0.0038(14) 0.0033(15) -0.0153(15)
C30 0.0365(19) 0.0246(17) 0.048(2) 0.0007(15) 0.0049(16) -0.0097(16)
C31 0.043(2) 0.0296(18) 0.061(2) -0.0099(16) 0.0204(19) -0.0128(18)
C32 0.0247(18) 0.045(2) 0.062(2) -0.0120(16) 0.0086(17) -0.0266(19)
C33 0.0263(17) 0.0338(18) 0.046(2) -0.0023(15) -0.0015(15) -0.0188(16)
C34 0.050(2) 0.038(2) 0.049(2) 0.0065(18) -0.0089(19) -0.0206(18)
C35 0.067(3) 0.053(2) 0.034(2) 0.004(2) -0.006(2) -0.0154(18)
C36 0.058(3) 0.068(3) 0.040(2) -0.011(2) 0.013(2) -0.021(2)
C37 0.0307(19) 0.051(2) 0.042(2) -0.0026(16) 0.0072(16) -0.0208(18)
Ru1 0.02312(16) 0.02491(16) 0.03191(17) -0.00150(10) 0.00574(11) -0.00442(11)
P1 0.0259(4) 0.0272(4) 0.0325(5) 0.0015(3) 0.0077(4) -0.0010(4)
P2 0.0232(4) 0.0249(4) 0.0310(4) -0.0009(3) 0.0051(3) 0.0006(4)
Cl1 0.0347(5) 0.0317(4) 0.0342(4) 0.0046(3) 0.0031(3) 0.0011(3)

loop_
_atom_type_symbol
_atom_type_description
_atom_type_scat_dispersion_real
_atom_type_scat_dispersion_imag
_atom_type_scat_source
C C 0.0033 0.0016 'International Tables Vol C Tables 4.2.6.8 and 6.1.1.4'
H H 0.0000 0.0000 'International Tables Vol C Tables 4.2.6.8 and 6.1.1.4'
Ru Ru -1.2594 0.8363 'International Tables Vol C Tables 4.2.6.8 and 6.1.1.4'
P P 0.1023 0.0942 'International Tables Vol C Tables 4.2.6.8 and 6.1.1.4'
N N 0.0061 0.0033 'International Tables Vol C Tables 4.2.6.8 and 6.1.1.4'
O O 0.0106 0.0060 'International Tables Vol C Tables 4.2.6.8 and 6.1.1.4'
Cl Cl 0.1484 0.1585 'International Tables Vol C Tables 4.2.6.8 and 6.1.1.4'

loop_
_geom_angle_atom_site_label_1
_geom_angle_atom_site_label_2
_geom_angle_atom_site_label_3
_geom_angle_site_symmetry_1
_geom_angle_site_symmetry_3
_geom_angle
_geom_angle_publ_flag
C2 C1 C6 . . 118.6(3) ?
C2 C1 P1 . . 118.2(2) ?
C6 C1 P1 . . 123.1(3) ?
C3 C2 C1 . . 120.8(3) ?
C3 C2 H2 . . 119.6 ?
C1 C2 H2 . . 119.6 ?
C2 C3 C4 . . 119.7(4) ?
C2 C3 H3 . . 120.1 ?
C4 C3 H3 . . 120.1 ?
C5 C4 C3 . . 120.0(3) ?
C5 C4 H4 . . 120.0 ?
C3 C4 H4 . . 120.0 ?
C4 C5 C6 . . 120.2(4) ?
C4 C5 H5 . . 119.9 ?
C6 C5 H5 . . 119.9 ?
C1 C6 C5 . . 120.6(3) ?
C1 C6 H6 . . 119.7 ?
C5 C6 H6 . . 119.7 ?
C12 C7 C8 . . 118.3(3) ?
C12 C7 P1 . . 120.5(3) ?
C8 C7 P1 . . 121.2(3) ?
C9 C8 C7 . . 120.4(3) ?
C9 C8 H8 . . 119.8 ?
C7 C8 H8 . . 119.8 ?
C8 C9 C10 . . 120.2(3) ?
C8 C9 H9 . . 119.9 ?
C10 C9 H9 . . 119.9 ?
C11 C10 C9 . . 119.7(3) ?
C11 C10 H10 . . 120.1 ?
C9 C10 H10 . . 120.1 ?
C12 C11 C10 . . 120.4(4) ?
C12 C11 H11 . . 119.8 ?
C10 C11 H11 . . 119.8 ?
C11 C12 C7 . . 121.0(3) ?
C11 C12 H12 . . 119.5 ?
C7 C12 H12 . . 119.5 ?
C14 C13 P1 . . 119.3(2) ?
C14 C13 H13A . . 107.5 ?
P1 C13 H13A . . 107.5 ?
C14 C13 H13B . . 107.5 ?
P1 C13 H13B . . 107.5 ?
H13A C13 H13B . . 107.0 ?
C15 C14 C13 . . 116.7(3) ?
C15 C14 H14A . . 108.1 ?
C13 C14 H14A . . 108.1 ?
C15 C14 H14B . . 108.1 ?
C13 C14 H14B . . 108.1 ?
H14A C14 H14B . . 107.3 ?
C14 C15 C16 . . 115.5(3) ?
C14 C15 H15A . . 108.4 ?
C16 C15 H15A . . 108.4 ?
C14 C15 H15B . . 108.4 ?
C16 C15 H15B . . 108.4 ?
H15A C15 H15B . . 107.5 ?
C15 C16 P2 . . 114.8(2) ?
C15 C16 H16A . . 108.6 ?
P2 C16 H16A . . 108.6 ?
C15 C16 H16B . . 108.6 ?
P2 C16 H16B . . 108.6 ?
H16A C16 H16B . . 107.5 ?
C22 C17 C18 . . 118.0(3) ?
C22 C17 P2 . . 122.6(3) ?
C18 C17 P2 . . 119.2(3) ?
C19 C18 C17 . . 120.7(4) ?
C19 C18 H18 . . 119.7 ?
C17 C18 H18 . . 119.7 ?
C18 C19 C20 . . 120.5(4) ?
C18 C19 H19 . . 119.7 ?
C20 C19 H19 . . 119.7 ?
C21 C20 C19 . . 119.7(4) ?
C21 C20 H20 . . 120.1 ?
C19 C20 H20 . . 120.1 ?
C20 C21 C22 . . 119.7(4) ?
C20 C21 H21 . . 120.2 ?
C22 C21 H21 . . 120.2 ?
C21 C22 C17 . . 121.3(3) ?
C21 C22 H22 . . 119.4 ?
C17 C22 H22 . . 119.4 ?
C24 C23 C28 . . 118.0(3) ?
C24 C23 P2 . . 123.6(3) ?
C28 C23 P2 . . 118.2(2) ?
C25 C24 C23 . . 121.1(3) ?
C25 C24 H24 . . 119.4 ?
C23 C24 H24 . . 119.4 ?
C26 C25 C24 . . 120.1(4) ?
C26 C25 H25 . . 120.0 ?
C24 C25 H25 . . 120.0 ?
C27 C26 C25 . . 120.1(3) ?
C27 C26 H26 . . 119.9 ?
C25 C26 H26 . . 119.9 ?
C26 C27 C28 . . 120.1(4) ?
C26 C27 H27 . . 119.9 ?
C28 C27 H27 . . 119.9 ?
C27 C28 C23 . . 120.5(3) ?
C27 C28 H28 . . 119.7 ?
C23 C28 H28 . . 119.7 ?
C37 C29 C33 . . 119.4(3) ?
C37 C29 C30 . . 133.2(3) ?
C33 C29 C30 . . 107.4(3) ?
C37 C29 Ru1 . . 128.2(2) ?
C33 C29 Ru1 . . 72.28(17) ?
C30 C29 Ru1 . . 65.16(17) ?
C31 C30 C29 . . 107.6(3) ?
C31 C30 Ru1 . . 70.21(18) ?
C29 C30 Ru1 . . 78.12(18) ?
C31 C30 H30 . . 125.8 ?
C29 C30 H30 . . 125.8 ?
Ru1 C30 H30 . . 125.8 ?
C32 C31 C30 . . 109.2(3) ?
C32 C31 Ru1 . . 73.2(2) ?
C30 C31 Ru1 . . 71.56(19) ?
C32 C31 H31 . . 125.3 ?
C30 C31 H31 . . 125.3 ?
Ru1 C31 H31 . . 125.3 ?
C31 C32 C33 . . 107.0(3) ?
C31 C32 Ru1 . . 69.11(19) ?
C33 C32 Ru1 . . 76.74(18) ?
C31 C32 H32 . . 126.2 ?
C33 C32 H32 . . 126.2 ?
Ru1 C32 H32 . . 126.2 ?
C34 C33 C29 . . 119.9(3) ?
C34 C33 C32 . . 131.6(3) ?
C29 C33 C32 . . 108.5(3) ?
C34 C33 Ru1 . . 127.2(2) ?
C29 C33 Ru1 . . 72.41(18) ?
C32 C33 Ru1 . . 66.65(18) ?
C35 C34 C33 . . 118.9(4) ?
C35 C34 H34 . . 120.5 ?
C33 C34 H34 . . 120.5 ?
C34 C35 C36 . . 121.3(4) ?
C34 C35 H35 . . 119.4 ?
C36 C35 H35 . . 119.4 ?
C37 C36 C35 . . 121.3(4) ?
C37 C36 H36 . . 119.3 ?
C35 C36 H36 . . 119.3 ?
C36 C37 C29 . . 119.2(3) ?
C36 C37 H37 . . 120.4 ?
C29 C37 H37 . . 120.4 ?
C31 Ru1 C30 . . 38.23(12) ?
C31 Ru1 C32 . . 37.69(14) ?
C30 Ru1 C32 . . 63.48(13) ?
C31 Ru1 P1 . . 89.21(10) ?
C30 Ru1 P1 . . 114.21(10) ?
C32 Ru1 P1 . . 101.18(10) ?
C31 Ru1 P2 . . 132.17(10) ?
C30 Ru1 P2 . . 99.27(9) ?
C32 Ru1 P2 . . 160.13(9) ?
P1 Ru1 P2 . . 94.88(3) ?
C31 Ru1 C33 . . 60.97(14) ?
C30 Ru1 C33 . . 61.09(12) ?
C32 Ru1 C33 . . 36.61(12) ?
P1 Ru1 C33 . . 137.29(9) ?
P2 Ru1 C33 . . 127.67(9) ?
C31 Ru1 C29 . . 61.28(13) ?
C30 Ru1 C29 . . 36.72(12) ?
C32 Ru1 C29 . . 61.13(12) ?
P1 Ru1 C29 . . 149.38(9) ?
P2 Ru1 C29 . . 99.26(8) ?
C33 Ru1 C29 . . 35.31(11) ?
C31 Ru1 Cl1 . . 137.05(11) ?
C30 Ru1 Cl1 . . 154.00(10) ?
C32 Ru1 Cl1 . . 101.22(11) ?
P1 Ru1 Cl1 . . 88.51(3) ?
P2 Ru1 Cl1 . . 90.75(3) ?
C33 Ru1 Cl1 . . 93.83(9) ?
C29 Ru1 Cl1 . . 118.14(9) ?
C7 P1 C1 . . 102.34(15) ?
C7 P1 C13 . . 103.63(16) ?
C1 P1 C13 . . 99.75(15) ?
C7 P1 Ru1 . . 118.56(11) ?
C1 P1 Ru1 . . 109.17(11) ?
C13 P1 Ru1 . . 120.43(11) ?
C23 P2 C16 . . 102.80(15) ?
C23 P2 C17 . . 100.73(14) ?
C16 P2 C17 . . 101.01(15) ?
C23 P2 Ru1 . . 116.19(11) ?
C16 P2 Ru1 . . 120.06(11) ?
C17 P2 Ru1 . . 113.29(10) ?

loop_
_geom_bond_atom_site_label_1
_geom_bond_atom_site_label_2
_geom_bond_site_symmetry_2
_geom_bond_distance
_geom_bond_publ_flag
C1 C2 . 1.389(5) ?
C1 C6 . 1.387(5) ?
C1 P1 . 1.844(3) ?
C2 C3 . 1.388(5) ?
C2 H2 . 0.9500 ?
C3 C4 . 1.389(6) ?
C3 H3 . 0.9500 ?
C4 C5 . 1.367(5) ?
C4 H4 . 0.9500 ?
C5 C6 . 1.394(5) ?
C5 H5 . 0.9500 ?
C6 H6 . 0.9500 ?
C7 C12 . 1.387(5) ?
C7 C8 . 1.398(5) ?
C7 P1 . 1.833(3) ?
C8 C9 . 1.383(5) ?
C8 H8 . 0.9500 ?
C9 C10 . 1.381(5) ?
C9 H9 . 0.9500 ?
C10 C11 . 1.376(5) ?
C10 H10 . 0.9500 ?
C11 C12 . 1.377(5) ?
C11 H11 . 0.9500 ?
C12 H12 . 0.9500 ?
C13 C14 . 1.528(5) ?
C13 P1 . 1.848(3) ?
C13 H13A . 0.9900 ?
C13 H13B . 0.9900 ?
C14 C15 . 1.524(5) ?
C14 H14A . 0.9900 ?
C14 H14B . 0.9900 ?
C15 C16 . 1.530(5) ?
C15 H15A . 0.9900 ?
C15 H15B . 0.9900 ?
C16 P2 . 1.836(3) ?
C16 H16A . 0.9900 ?
C16 H16B . 0.9900 ?
C17 C22 . 1.389(5) ?
C17 C18 . 1.390(5) ?
C17 P2 . 1.835(3) ?
C18 C19 . 1.377(5) ?
C18 H18 . 0.9500 ?
C19 C20 . 1.386(6) ?
C19 H19 . 0.9500 ?
C20 C21 . 1.371(6) ?
C20 H20 . 0.9500 ?
C21 C22 . 1.390(5) ?
C21 H21 . 0.9500 ?
C22 H22 . 0.9500 ?
C23 C24 . 1.385(5) ?
C23 C28 . 1.399(5) ?
C23 P2 . 1.829(3) ?
C24 C25 . 1.379(5) ?
C24 H24 . 0.9500 ?
C25 C26 . 1.374(5) ?
C25 H25 . 0.9500 ?
C26 C27 . 1.369(5) ?
C26 H26 . 0.9500 ?
C27 C28 . 1.384(5) ?
C27 H27 . 0.9500 ?
C28 H28 . 0.9500 ?
C29 C37 . 1.416(5) ?
C29 C33 . 1.427(4) ?
C29 C30 . 1.438(5) ?
C29 Ru1 . 2.354(3) ?
C30 C31 . 1.424(5) ?
C30 Ru1 . 2.183(3) ?
C30 H30 . 1.0000 ?
C31 C32 . 1.417(5) ?
C31 Ru1 . 2.165(3) ?
C31 H31 . 1.0000 ?
C32 C33 . 1.441(5) ?
C32 Ru1 . 2.219(3) ?
C32 H32 . 1.0000 ?
C33 C34 . 1.414(5) ?
C33 Ru1 . 2.352(3) ?
C34 C35 . 1.365(6) ?
C34 H34 . 0.9500 ?
C35 C36 . 1.410(6) ?
C35 H35 . 0.9500 ?
C36 C37 . 1.363(5) ?
C36 H36 . 0.9500 ?
C37 H37 . 0.9500 ?
Ru1 P1 . 2.2502(9) ?
Ru1 P2 . 2.2968(8) ?
Ru1 Cl1 . 2.4467(8) ?
